data_4335500
loop_
_publ_author_name
'Haolin Yin'
'Andrew J. Lewis'
'Patrick Carroll'
'Eric J. Schelter'

_publ_section_title
;
 Electrophilic Ln(III) Cations Protected by C-F \\rightarrow Ln
 Interactions and Their Coordination Chemistry with Weak \s- and \p-Donors
;
_journal_name_full 'Inorganic Chemistry'
_journal_page_first 8234
_journal_page_last 8243
_journal_paper_doi 10.1021/ic401130e
_journal_volume 52
_journal_year 2013
_chemical_formula_sum 'C43 H8 Ce F30 N3'
_chemical_formula_weight 1276.64
_space_group_IT_number 14
_symmetry_cell_setting monoclinic
_symmetry_Int_Tables_number 14
_symmetry_space_group_name_Hall '-P 2ybc'
_symmetry_space_group_name_H-M 'P 1 21/c 1'
_atom_sites_solution_hydrogens geom
_atom_sites_solution_primary direct
_audit_creation_method SHELXL-97
_cell_angle_alpha 90.00
_cell_angle_beta 102.242(3)
_cell_angle_gamma 90.00
_cell_formula_units_Z 4
_cell_length_a 10.2371(6)
_cell_length_b 21.3256(13)
_cell_length_c 19.2303(11)
_cell_measurement_temperature 143(1)
_cell_volume 4102.7(4)
_computing_data_collection 'Bruker APEX2'
_computing_data_reduction 'Bruker SAINT'
_computing_structure_refinement 'SHELXL-97 (Sheldrick, 2008)'
_computing_structure_solution 'SHELXS-97 (Sheldrick, 2008)'
_diffrn_ambient_temperature 143(1)
_diffrn_measured_fraction_theta_full 0.995
_diffrn_measured_fraction_theta_max 0.995
_diffrn_measurement_device 'CCD Area Detector'
_diffrn_measurement_device_type 'Bruker APEXII'
_diffrn_measurement_method 'phi and omega scans'
_diffrn_radiation_monochromator graphite
_diffrn_radiation_source 'sealed tube'
_diffrn_radiation_type MoK\a
_diffrn_radiation_wavelength 0.71073
_diffrn_reflns_av_R_equivalents 0.0273
_diffrn_reflns_av_sigmaI/netI 0.0176
_diffrn_reflns_limit_h_max 13
_diffrn_reflns_limit_h_min -13
_diffrn_reflns_limit_k_max 27
_diffrn_reflns_limit_k_min -27
_diffrn_reflns_limit_l_max 24
_diffrn_reflns_limit_l_min -24
_diffrn_reflns_number 72843
_diffrn_reflns_theta_full 27.56
_diffrn_reflns_theta_max 27.56
_diffrn_reflns_theta_min 1.91
_exptl_absorpt_coefficient_mu 1.287
_exptl_absorpt_correction_T_max 0.7456
_exptl_absorpt_correction_T_min 0.6708
_exptl_absorpt_correction_type multi-scan
_exptl_absorpt_process_details '(SADABS; Sheldrick, 2007)'
_exptl_crystal_density_diffrn 2.067
_exptl_crystal_F_000 2460
_exptl_crystal_size_max 0.12
_exptl_crystal_size_mid 0.08
_exptl_crystal_size_min 0.05
_refine_diff_density_max 0.615
_refine_diff_density_min -0.365
_refine_diff_density_rms 0.068
_refine_ls_extinction_method none
_refine_ls_goodness_of_fit_ref 1.034
_refine_ls_hydrogen_treatment constr
_refine_ls_matrix_type full
_refine_ls_number_parameters 696
_refine_ls_number_reflns 9446
_refine_ls_number_restraints 0
_refine_ls_restrained_S_all 1.034
_refine_ls_R_factor_all 0.0329
_refine_ls_R_factor_gt 0.0234
_refine_ls_shift/su_max 0.002
_refine_ls_shift/su_mean 0.000
_refine_ls_structure_factor_coef Fsqd
_refine_ls_weighting_details 'calc w=1/[\s^2^(Fo^2^)+(0.0277P)^2^+3.6247P] where P=(Fo^2^+2Fc^2^)/3'
_refine_ls_weighting_scheme calc
_refine_ls_wR_factor_gt 0.0545
_refine_ls_wR_factor_ref 0.0588
_reflns_number_gt 8031
_reflns_number_total 9446
_reflns_threshold_expression >2sigma(I)
_cod_data_source_file ic401130e_si_002_5.cif
_cod_data_source_block UP4333(1-Ce(tol))
_cod_original_sg_symbol_H-M 'P 21/c '
_cod_database_code 4335500

loop_
_symmetry_equiv_pos_as_xyz
'x, y, z'
'-x, y+1/2, -z+1/2'
'-x, -y, -z'
'x, -y-1/2, z-1/2'

loop_
_atom_site_label
_atom_site_type_symbol
_atom_site_fract_x
_atom_site_fract_y
_atom_site_fract_z
_atom_site_U_iso_or_equiv
_atom_site_adp_type
_atom_site_occupancy
_atom_site_symmetry_multiplicity
_atom_site_calc_flag
_atom_site_refinement_flags
Ce1 Ce 0.238902(11) 0.260548(5) 0.653336(6) 0.01853(4) Uani 1 1 d .
N1 N 0.29154(17) 0.35743(8) 0.60066(9) 0.0211(3) Uani 1 1 d .
N2 N 0.11989(17) 0.21234(9) 0.54315(9) 0.0217(4) Uani 1 1 d .
N3 N 0.36070(16) 0.16259(8) 0.67995(9) 0.0215(4) Uani 1 1 d .
C1 C 0.4160(2) 0.38569(10) 0.61609(10) 0.0201(4) Uani 1 1 d .
C2 C 0.5198(2) 0.35394(10) 0.66057(11) 0.0214(4) Uani 1 1 d .
C3 C 0.6481(2) 0.37621(11) 0.68278(11) 0.0246(4) Uani 1 1 d .
C4 C 0.6797(2) 0.43373(11) 0.65863(12) 0.0276(5) Uani 1 1 d .
C5 C 0.5814(2) 0.46785(10) 0.61491(12) 0.0275(5) Uani 1 1 d .
C6 C 0.4526(2) 0.44509(10) 0.59527(11) 0.0246(4) Uani 1 1 d .
C7 C 0.1971(2) 0.38004(10) 0.54152(11) 0.0220(4) Uani 1 1 d .
C8 C 0.0723(2) 0.40101(10) 0.54908(11) 0.0242(4) Uani 1 1 d .
C9 C -0.0226(2) 0.42415(11) 0.49314(13) 0.0297(5) Uani 1 1 d .
C10 C 0.0060(2) 0.42755(11) 0.42669(12) 0.0296(5) Uani 1 1 d .
C11 C 0.1264(2) 0.40470(10) 0.41591(11) 0.0274(5) Uani 1 1 d .
C12 C 0.2188(2) 0.38086(10) 0.47235(11) 0.0236(4) Uani 1 1 d .
C13 C -0.0134(2) 0.22402(10) 0.51467(11) 0.0206(4) Uani 1 1 d .
C14 C -0.0854(2) 0.25806(10) 0.55566(11) 0.0229(4) Uani 1 1 d .
C15 C -0.2170(2) 0.27524(11) 0.53501(12) 0.0270(5) Uani 1 1 d .
C16 C -0.2873(2) 0.25752(11) 0.46888(13) 0.0292(5) Uani 1 1 d .
C17 C -0.2222(2) 0.22426(11) 0.42552(12) 0.0277(5) Uani 1 1 d .
C18 C -0.0888(2) 0.20888(10) 0.44681(11) 0.0246(4) Uani 1 1 d .
C19 C 0.1859(2) 0.16538(10) 0.51267(11) 0.0215(4) Uani 1 1 d .
C20 C 0.1388(2) 0.10446(11) 0.49743(12) 0.0260(5) Uani 1 1 d .
C21 C 0.2128(3) 0.05906(11) 0.47174(12) 0.0314(5) Uani 1 1 d .
C22 C 0.3383(2) 0.07331(12) 0.46134(12) 0.0318(5) Uani 1 1 d .
C23 C 0.3897(2) 0.13227(12) 0.47705(12) 0.0290(5) Uani 1 1 d .
C24 C 0.3135(2) 0.17713(10) 0.50172(11) 0.0236(4) Uani 1 1 d .
C25 C 0.2887(2) 0.10654(10) 0.67660(11) 0.0218(4) Uani 1 1 d .
C26 C 0.1552(2) 0.10734(10) 0.68115(11) 0.0227(4) Uani 1 1 d .
C27 C 0.0747(2) 0.05498(11) 0.67665(12) 0.0284(5) Uani 1 1 d .
C28 C 0.1270(3) -0.00248(11) 0.66637(13) 0.0332(5) Uani 1 1 d .
C29 C 0.2588(3) -0.00636(11) 0.66096(13) 0.0354(6) Uani 1 1 d .
C30 C 0.3371(2) 0.04684(11) 0.66528(13) 0.0296(5) Uani 1 1 d .
C31 C 0.4969(2) 0.15836(10) 0.71415(11) 0.0224(4) Uani 1 1 d .
C32 C 0.5995(2) 0.17621(11) 0.68103(12) 0.0264(5) Uani 1 1 d .
C33 C 0.7309(2) 0.17894(11) 0.71687(14) 0.0311(5) Uani 1 1 d .
C34 C 0.7655(2) 0.16175(11) 0.78682(14) 0.0323(5) Uani 1 1 d .
C35 C 0.6686(2) 0.14054(11) 0.82072(13) 0.0309(5) Uani 1 1 d .
C36 C 0.5368(2) 0.13969(11) 0.78469(12) 0.0268(5) Uani 1 1 d .
C37 C 0.2479(2) 0.37671(11) 0.77145(11) 0.0292(5) Uani 1 1 d .
C38 C 0.3639(2) 0.34295(12) 0.79842(12) 0.0325(5) Uani 1 1 d .
H38 H 0.4464 0.3627 0.8038 0.043 Uiso 1 1 calc R
C39 C 0.3590(3) 0.28077(13) 0.81726(12) 0.0372(6) Uani 1 1 d .
H39 H 0.4380 0.2591 0.8348 0.049 Uiso 1 1 calc R
C40 C 0.2380(3) 0.25024(12) 0.81043(13) 0.0391(6) Uani 1 1 d .
H40 H 0.2349 0.2084 0.8238 0.052 Uiso 1 1 calc R
C41 C 0.1211(3) 0.28291(13) 0.78333(13) 0.0369(6) Uani 1 1 d .
H41 H 0.0390 0.2629 0.7783 0.049 Uiso 1 1 calc R
C42 C 0.1261(2) 0.34486(12) 0.76374(12) 0.0320(5) Uani 1 1 d .
H42 H 0.0469 0.3660 0.7450 0.043 Uiso 1 1 calc R
C43 C 0.2536(3) 0.44504(13) 0.75402(15) 0.0466(7) Uani 1 1 d .
H43A H 0.3140 0.4660 0.7919 0.070 Uiso 1 1 calc R
H43B H 0.1661 0.4630 0.7485 0.070 Uiso 1 1 calc R
H43C H 0.2844 0.4498 0.7105 0.070 Uiso 1 1 calc R
F1 F 0.49083(12) 0.29519(6) 0.68211(7) 0.0263(3) Uani 1 1 d .
F2 F 0.74122(12) 0.34085(7) 0.72407(7) 0.0346(3) Uani 1 1 d .
F3 F 0.80569(13) 0.45557(7) 0.67656(8) 0.0387(3) Uani 1 1 d .
F4 F 0.60969(15) 0.52403(6) 0.59136(8) 0.0394(3) Uani 1 1 d .
F5 F 0.36035(13) 0.48273(6) 0.55581(8) 0.0351(3) Uani 1 1 d .
F6 F 0.04265(13) 0.40139(7) 0.61424(7) 0.0330(3) Uani 1 1 d .
F7 F -0.13984(13) 0.44483(7) 0.50487(8) 0.0408(4) Uani 1 1 d .
F8 F -0.08154(15) 0.45342(7) 0.37242(8) 0.0415(4) Uani 1 1 d .
F9 F 0.15190(15) 0.40514(7) 0.35032(7) 0.0365(3) Uani 1 1 d .
F10 F 0.33544(13) 0.35985(6) 0.46037(7) 0.0307(3) Uani 1 1 d .
F11 F -0.01735(12) 0.27616(6) 0.62211(6) 0.0262(3) Uani 1 1 d .
F12 F -0.27586(13) 0.30898(7) 0.57811(8) 0.0393(3) Uani 1 1 d .
F13 F -0.41581(13) 0.27424(7) 0.44706(8) 0.0383(3) Uani 1 1 d .
F14 F -0.28848(14) 0.20797(7) 0.36003(7) 0.0388(3) Uani 1 1 d .
F15 F -0.03064(13) 0.17992(7) 0.39916(7) 0.0330(3) Uani 1 1 d .
F16 F 0.01770(14) 0.08885(6) 0.50847(8) 0.0353(3) Uani 1 1 d .
F17 F 0.16293(17) 0.00135(7) 0.45811(9) 0.0482(4) Uani 1 1 d .
F18 F 0.41015(16) 0.02958(8) 0.43614(9) 0.0488(4) Uani 1 1 d .
F19 F 0.51217(14) 0.14604(7) 0.46715(8) 0.0408(4) Uani 1 1 d .
F20 F 0.36468(13) 0.23509(6) 0.51726(8) 0.0333(3) Uani 1 1 d .
F21 F 0.10045(12) 0.16389(6) 0.69260(7) 0.0272(3) Uani 1 1 d .
F22 F -0.05186(14) 0.06054(7) 0.68381(8) 0.0414(4) Uani 1 1 d .
F23 F 0.05159(17) -0.05451(7) 0.66223(9) 0.0481(4) Uani 1 1 d .
F24 F 0.31184(18) -0.06243(7) 0.65048(10) 0.0551(5) Uani 1 1 d .
F25 F 0.46388(15) 0.04023(7) 0.65743(9) 0.0453(4) Uani 1 1 d .
F26 F 0.57144(13) 0.19284(7) 0.61242(7) 0.0359(3) Uani 1 1 d .
F27 F 0.82532(13) 0.19918(8) 0.68341(9) 0.0472(4) Uani 1 1 d .
F28 F 0.89270(13) 0.16805(8) 0.82253(9) 0.0470(4) Uani 1 1 d .
F29 F 0.70076(15) 0.12317(8) 0.88918(8) 0.0428(4) Uani 1 1 d .
F30 F 0.44347(14) 0.12141(7) 0.82035(7) 0.0372(3) Uani 1 1 d .

loop_
_atom_site_aniso_label
_atom_site_aniso_U_11
_atom_site_aniso_U_22
_atom_site_aniso_U_33
_atom_site_aniso_U_23
_atom_site_aniso_U_13
_atom_site_aniso_U_12
Ce1 0.01503(6) 0.01949(6) 0.02008(6) 0.00089(4) 0.00155(4) -0.00119(4)
N1 0.0194(8) 0.0212(9) 0.0215(8) 0.0026(7) 0.0017(7) -0.0002(7)
N2 0.0178(8) 0.0247(9) 0.0221(9) -0.0037(7) 0.0031(7) -0.0002(7)
N3 0.0160(8) 0.0231(9) 0.0249(9) 0.0035(7) 0.0034(7) -0.0004(7)
C1 0.0200(10) 0.0214(10) 0.0194(10) -0.0019(8) 0.0054(8) -0.0012(8)
C2 0.0220(10) 0.0206(10) 0.0222(10) 0.0011(8) 0.0062(8) -0.0016(8)
C3 0.0208(10) 0.0316(12) 0.0201(10) -0.0025(8) 0.0013(8) 0.0024(8)
C4 0.0209(10) 0.0340(13) 0.0284(11) -0.0083(9) 0.0062(9) -0.0101(9)
C5 0.0333(12) 0.0224(11) 0.0281(11) -0.0039(9) 0.0094(9) -0.0076(9)
C6 0.0255(11) 0.0217(11) 0.0252(11) -0.0002(8) 0.0026(8) -0.0001(8)
C7 0.0223(10) 0.0175(10) 0.0243(10) 0.0012(8) 0.0004(8) -0.0020(8)
C8 0.0236(10) 0.0223(11) 0.0252(11) -0.0013(8) 0.0019(8) -0.0017(8)
C9 0.0210(10) 0.0267(12) 0.0380(13) -0.0016(10) -0.0015(9) 0.0018(9)
C10 0.0287(11) 0.0240(11) 0.0287(12) 0.0022(9) -0.0103(9) -0.0012(9)
C11 0.0340(12) 0.0241(11) 0.0212(10) 0.0016(8) -0.0002(9) -0.0060(9)
C12 0.0227(10) 0.0203(10) 0.0269(11) 0.0017(8) 0.0032(8) -0.0023(8)
C13 0.0202(10) 0.0207(10) 0.0213(10) -0.0003(8) 0.0054(8) -0.0019(8)
C14 0.0187(9) 0.0281(11) 0.0208(10) -0.0040(8) 0.0021(8) -0.0036(8)
C15 0.0217(10) 0.0312(12) 0.0290(11) -0.0047(9) 0.0074(9) 0.0017(9)
C16 0.0168(10) 0.0358(13) 0.0325(12) 0.0022(10) -0.0007(9) 0.0006(9)
C17 0.0264(11) 0.0309(12) 0.0224(11) -0.0022(9) -0.0023(9) -0.0026(9)
C18 0.0275(11) 0.0251(11) 0.0212(10) -0.0010(8) 0.0051(8) 0.0015(9)
C19 0.0224(10) 0.0231(11) 0.0180(9) 0.0012(8) 0.0022(8) 0.0020(8)
C20 0.0254(11) 0.0283(12) 0.0234(11) 0.0006(9) 0.0031(8) -0.0023(9)
C21 0.0413(13) 0.0228(12) 0.0272(12) -0.0030(9) 0.0008(10) 0.0017(10)
C22 0.0374(13) 0.0329(13) 0.0245(11) -0.0040(9) 0.0052(10) 0.0138(10)
C23 0.0245(11) 0.0386(13) 0.0248(11) 0.0023(9) 0.0074(9) 0.0068(9)
C24 0.0241(10) 0.0225(11) 0.0239(10) 0.0004(8) 0.0045(8) 0.0009(8)
C25 0.0231(10) 0.0227(11) 0.0184(10) 0.0023(8) 0.0019(8) 0.0004(8)
C26 0.0240(10) 0.0207(10) 0.0234(10) 0.0009(8) 0.0054(8) -0.0001(8)
C27 0.0265(11) 0.0300(12) 0.0279(12) 0.0018(9) 0.0040(9) -0.0061(9)
C28 0.0428(14) 0.0238(12) 0.0301(12) 0.0026(9) 0.0010(10) -0.0111(10)
C29 0.0468(15) 0.0207(11) 0.0363(13) -0.0012(10) 0.0035(11) 0.0041(10)
C30 0.0282(11) 0.0277(12) 0.0322(12) -0.0004(9) 0.0049(9) 0.0045(9)
C31 0.0176(9) 0.0217(11) 0.0276(11) 0.0020(8) 0.0036(8) 0.0025(8)
C32 0.0217(10) 0.0294(12) 0.0280(11) 0.0067(9) 0.0053(9) 0.0036(9)
C33 0.0177(10) 0.0313(13) 0.0454(14) 0.0094(10) 0.0092(9) 0.0013(9)
C34 0.0171(10) 0.0298(12) 0.0448(14) 0.0058(10) -0.0050(9) 0.0022(9)
C35 0.0297(12) 0.0287(12) 0.0311(12) 0.0076(9) -0.0009(9) 0.0052(9)
C36 0.0224(10) 0.0276(12) 0.0309(12) 0.0055(9) 0.0066(9) 0.0005(9)
C37 0.0364(12) 0.0316(12) 0.0184(10) -0.0063(9) 0.0033(9) -0.0001(10)
C38 0.0286(12) 0.0440(15) 0.0230(11) -0.0088(10) 0.0009(9) -0.0038(10)
C39 0.0399(14) 0.0457(15) 0.0204(11) -0.0040(10) -0.0060(10) 0.0115(11)
C40 0.0644(18) 0.0329(14) 0.0208(11) 0.0001(9) 0.0109(11) -0.0012(12)
C41 0.0384(14) 0.0472(15) 0.0287(12) -0.0114(11) 0.0152(10) -0.0137(11)
C42 0.0275(11) 0.0423(14) 0.0256(11) -0.0092(10) 0.0044(9) 0.0062(10)
C43 0.068(2) 0.0316(14) 0.0380(15) -0.0069(11) 0.0063(14) -0.0018(13)
F1 0.0213(6) 0.0244(7) 0.0317(7) 0.0070(5) 0.0018(5) 0.0004(5)
F2 0.0213(6) 0.0455(9) 0.0332(7) 0.0048(6) -0.0030(5) 0.0010(6)
F3 0.0242(7) 0.0474(9) 0.0427(8) -0.0061(7) 0.0031(6) -0.0146(6)
F4 0.0439(8) 0.0265(7) 0.0478(9) 0.0012(6) 0.0094(7) -0.0149(6)
F5 0.0344(7) 0.0218(7) 0.0442(8) 0.0079(6) -0.0030(6) -0.0001(5)
F6 0.0285(7) 0.0426(8) 0.0287(7) -0.0025(6) 0.0080(6) 0.0021(6)
F7 0.0228(7) 0.0465(9) 0.0487(9) -0.0051(7) -0.0021(6) 0.0094(6)
F8 0.0396(8) 0.0379(8) 0.0367(8) 0.0081(6) -0.0147(6) 0.0029(6)
F9 0.0444(8) 0.0412(8) 0.0215(7) 0.0039(6) 0.0013(6) -0.0074(6)
F10 0.0304(7) 0.0338(7) 0.0290(7) 0.0023(6) 0.0086(5) 0.0025(6)
F11 0.0183(6) 0.0352(7) 0.0238(6) -0.0096(5) 0.0018(5) 0.0015(5)
F12 0.0251(7) 0.0545(10) 0.0383(8) -0.0142(7) 0.0066(6) 0.0100(6)
F13 0.0182(6) 0.0517(10) 0.0410(8) -0.0036(7) -0.0028(6) 0.0045(6)
F14 0.0352(8) 0.0497(9) 0.0251(7) -0.0069(6) -0.0082(6) 0.0032(7)
F15 0.0354(7) 0.0425(8) 0.0208(6) -0.0055(6) 0.0052(5) 0.0080(6)
F16 0.0313(7) 0.0319(8) 0.0433(8) 0.0000(6) 0.0096(6) -0.0087(6)
F17 0.0562(10) 0.0247(8) 0.0599(10) -0.0105(7) 0.0040(8) -0.0015(7)
F18 0.0538(10) 0.0457(9) 0.0472(9) -0.0138(7) 0.0110(8) 0.0227(8)
F19 0.0262(7) 0.0525(9) 0.0476(9) 0.0003(7) 0.0165(6) 0.0078(6)
F20 0.0226(6) 0.0273(7) 0.0501(9) -0.0015(6) 0.0078(6) -0.0025(5)
F21 0.0200(6) 0.0244(7) 0.0389(7) -0.0016(5) 0.0101(5) -0.0019(5)
F22 0.0286(7) 0.0413(9) 0.0563(10) -0.0019(7) 0.0132(7) -0.0147(6)
F23 0.0580(10) 0.0269(8) 0.0552(10) 0.0012(7) 0.0027(8) -0.0181(7)
F24 0.0626(11) 0.0236(8) 0.0763(12) -0.0079(8) 0.0083(9) 0.0076(7)
F25 0.0337(8) 0.0380(9) 0.0661(11) -0.0098(8) 0.0147(7) 0.0100(6)
F26 0.0274(7) 0.0533(9) 0.0286(7) 0.0115(6) 0.0095(6) 0.0024(6)
F27 0.0205(7) 0.0604(10) 0.0629(10) 0.0228(8) 0.0141(7) 0.0000(7)
F28 0.0206(7) 0.0490(10) 0.0627(10) 0.0149(8) -0.0108(7) -0.0033(6)
F29 0.0395(8) 0.0531(10) 0.0309(8) 0.0107(7) -0.0039(6) 0.0061(7)
F30 0.0294(7) 0.0516(9) 0.0318(7) 0.0140(6) 0.0089(6) -0.0001(6)

loop_
_atom_type_symbol
_atom_type_description
_atom_type_scat_dispersion_real
_atom_type_scat_dispersion_imag
_atom_type_scat_source
C C 0.0033 0.0016 'International Tables Vol C Tables 4.2.6.8 and 6.1.1.4'
H H 0.0000 0.0000 'International Tables Vol C Tables 4.2.6.8 and 6.1.1.4'
N N 0.0061 0.0033 'International Tables Vol C Tables 4.2.6.8 and 6.1.1.4'
F F 0.0171 0.0103 'International Tables Vol C Tables 4.2.6.8 and 6.1.1.4'
Ce Ce -0.2486 2.6331 'International Tables Vol C Tables 4.2.6.8 and 6.1.1.4'

loop_
_geom_angle_atom_site_label_1
_geom_angle_atom_site_label_2
_geom_angle_atom_site_label_3
_geom_angle
N1 Ce1 N3 132.40(6)
N1 Ce1 N2 96.39(6)
N3 Ce1 N2 87.71(6)
N1 Ce1 F11 95.63(5)
N3 Ce1 F11 127.54(5)
N2 Ce1 F11 63.69(5)
N1 Ce1 F1 63.30(5)
N3 Ce1 F1 76.14(5)
N2 Ce1 F1 126.12(5)
F11 Ce1 F1 156.25(4)
N1 Ce1 F21 161.68(5)
N3 Ce1 F21 63.96(5)
N2 Ce1 F21 74.07(5)
F11 Ce1 F21 66.18(4)
F1 Ce1 F21 134.95(4)
N1 Ce1 C40 121.93(6)
N3 Ce1 C40 80.66(7)
N2 Ce1 C40 136.85(7)
F11 Ce1 C40 91.34(6)
F1 Ce1 C40 91.19(6)
F21 Ce1 C40 63.44(6)
N1 Ce1 C41 112.00(7)
N3 Ce1 C41 103.72(7)
N2 Ce1 C41 124.75(6)
F11 Ce1 C41 67.07(6)
F1 Ce1 C41 109.04(6)
F21 Ce1 C41 64.25(6)
C40 Ce1 C41 26.44(8)
C1 N1 C7 117.78(17)
C1 N1 Ce1 124.10(13)
C7 N1 Ce1 117.06(13)
C13 N2 C19 119.06(17)
C13 N2 Ce1 122.59(13)
C19 N2 Ce1 117.89(12)
C25 N3 C31 115.18(17)
C25 N3 Ce1 118.87(13)
C31 N3 Ce1 124.36(13)
N1 C1 C2 117.94(18)
N1 C1 C6 128.43(19)
C2 C1 C6 113.56(18)
F1 C2 C3 118.34(18)
F1 C2 C1 116.40(17)
C3 C2 C1 125.2(2)
F2 C3 C4 121.01(19)
F2 C3 C2 120.2(2)
C4 C3 C2 118.7(2)
F3 C4 C3 120.3(2)
F3 C4 C5 120.7(2)
C3 C4 C5 119.0(2)
F4 C5 C4 120.0(2)
F4 C5 C6 119.1(2)
C4 C5 C6 120.9(2)
F5 C6 C5 117.41(19)
F5 C6 C1 120.10(18)
C5 C6 C1 122.5(2)
C8 C7 C12 115.56(19)
C8 C7 N1 120.87(19)
C12 C7 N1 123.53(19)
F6 C8 C9 117.5(2)
F6 C8 C7 119.42(19)
C9 C8 C7 123.0(2)
F7 C9 C10 121.0(2)
F7 C9 C8 119.6(2)
C10 C9 C8 119.4(2)
F8 C10 C9 120.5(2)
F8 C10 C11 119.9(2)
C9 C10 C11 119.6(2)
F9 C11 C12 120.4(2)
F9 C11 C10 119.8(2)
C12 C11 C10 119.8(2)
F10 C12 C11 118.41(19)
F10 C12 C7 119.18(19)
C11 C12 C7 122.4(2)
N2 C13 C14 117.83(18)
N2 C13 C18 128.93(19)
C14 C13 C18 113.15(18)
C15 C14 F11 117.88(18)
C15 C14 C13 125.52(19)
F11 C14 C13 116.59(17)
F12 C15 C14 120.6(2)
F12 C15 C16 120.4(2)
C14 C15 C16 118.9(2)
F13 C16 C17 121.2(2)
F13 C16 C15 120.2(2)
C17 C16 C15 118.6(2)
F14 C17 C16 119.4(2)
F14 C17 C18 119.2(2)
C16 C17 C18 121.4(2)
F15 C18 C17 117.43(19)
F15 C18 C13 120.22(19)
C17 C18 C13 122.3(2)
C24 C19 C20 115.49(19)
C24 C19 N2 119.08(19)
C20 C19 N2 125.19(19)
F16 C20 C21 118.5(2)
F16 C20 C19 119.2(2)
C21 C20 C19 122.4(2)
F17 C21 C22 120.3(2)
F17 C21 C20 119.9(2)
C22 C21 C20 119.8(2)
F18 C22 C23 120.2(2)
F18 C22 C21 120.0(2)
C23 C22 C21 119.8(2)
F19 C23 C22 119.8(2)
F19 C23 C24 120.7(2)
C22 C23 C24 119.5(2)
F20 C24 C23 119.27(19)
F20 C24 C19 117.68(19)
C23 C24 C19 123.0(2)
C26 C25 N3 120.20(19)
C26 C25 C30 114.0(2)
N3 C25 C30 125.7(2)
F21 C26 C27 117.70(19)
F21 C26 C25 117.62(18)
C27 C26 C25 124.7(2)
F22 C27 C28 120.8(2)
F22 C27 C26 120.0(2)
C28 C27 C26 119.2(2)
F23 C28 C27 120.7(2)
F23 C28 C29 120.4(2)
C27 C28 C29 119.0(2)
F24 C29 C28 119.8(2)
F24 C29 C30 119.5(2)
C28 C29 C30 120.7(2)
F25 C30 C29 117.9(2)
F25 C30 C25 119.6(2)
C29 C30 C25 122.5(2)
C36 C31 C32 115.53(19)
C36 C31 N3 121.99(19)
C32 C31 N3 122.37(19)
F26 C32 C33 117.73(19)
F26 C32 C31 119.94(19)
C33 C32 C31 122.3(2)
F27 C33 C34 119.7(2)
F27 C33 C32 120.1(2)
C34 C33 C32 120.2(2)
F28 C34 C33 119.8(2)
F28 C34 C35 120.6(2)
C33 C34 C35 119.5(2)
F29 C35 C34 120.4(2)
F29 C35 C36 120.0(2)
C34 C35 C36 119.6(2)
F30 C36 C35 118.2(2)
F30 C36 C31 119.12(19)
C35 C36 C31 122.7(2)
C38 C37 C42 117.3(2)
C38 C37 C43 121.0(2)
C42 C37 C43 121.6(2)
C39 C38 C37 121.3(2)
C38 C39 C40 120.7(2)
C39 C40 C41 118.9(2)
C39 C40 Ce1 82.44(14)
C41 C40 Ce1 76.92(14)
C42 C41 C40 120.4(2)
C42 C41 Ce1 83.19(14)
C40 C41 Ce1 76.64(14)
C41 C42 C37 121.3(2)
C2 F1 Ce1 117.32(11)
C14 F11 Ce1 117.99(11)
C26 F21 Ce1 111.80(11)

loop_
_geom_bond_atom_site_label_1
_geom_bond_atom_site_label_2
_geom_bond_distance
Ce1 N1 2.4119(17)
Ce1 N3 2.4310(17)
Ce1 N2 2.4366(17)
Ce1 F11 2.5855(12)
Ce1 F1 2.6264(12)
Ce1 F21 2.6985(12)
Ce1 C40 3.031(2)
Ce1 C41 3.034(2)
N1 C1 1.384(3)
N1 C7 1.412(3)
N2 C13 1.381(3)
N2 C19 1.404(3)
N3 C25 1.399(3)
N3 C31 1.413(3)
C1 C2 1.391(3)
C1 C6 1.403(3)
C2 F1 1.372(2)
C2 C3 1.377(3)
C3 F2 1.336(2)
C3 C4 1.374(3)
C4 F3 1.345(2)
C4 C5 1.375(3)
C5 F4 1.334(3)
C5 C6 1.380(3)
C6 F5 1.345(2)
C7 C8 1.390(3)
C7 C12 1.394(3)
C8 F6 1.351(2)
C8 C9 1.379(3)
C9 F7 1.342(3)
C9 C10 1.372(3)
C10 F8 1.342(2)
C10 C11 1.382(3)
C11 F9 1.341(3)
C11 C12 1.377(3)
C12 F10 1.340(2)
C13 C14 1.392(3)
C13 C18 1.406(3)
C14 C15 1.371(3)
C14 F11 1.375(2)
C15 F12 1.334(2)
C15 C16 1.375(3)
C16 F13 1.342(2)
C16 C17 1.370(3)
C17 F14 1.343(2)
C17 C18 1.380(3)
C18 F15 1.344(2)
C19 C24 1.389(3)
C19 C20 1.395(3)
C20 F16 1.343(3)
C20 C21 1.384(3)
C21 F17 1.337(3)
C21 C22 1.375(4)
C22 F18 1.341(3)
C22 C23 1.372(4)
C23 F19 1.340(3)
C23 C24 1.380(3)
C24 F20 1.351(3)
C25 C26 1.388(3)
C25 C30 1.400(3)
C26 F21 1.367(2)
C26 C27 1.379(3)
C27 F22 1.337(3)
C27 C28 1.368(3)
C28 F23 1.345(3)
C28 C29 1.378(4)
C29 F24 1.346(3)
C29 C30 1.381(3)
C30 F25 1.346(3)
C31 C36 1.389(3)
C31 C32 1.392(3)
C32 F26 1.337(2)
C32 C33 1.377(3)
C33 F27 1.341(3)
C33 C34 1.367(3)
C34 F28 1.344(2)
C34 C35 1.374(3)
C35 F29 1.340(3)
C35 C36 1.380(3)
C36 F30 1.346(2)
C37 C38 1.392(3)
C37 C42 1.399(3)
C37 C43 1.499(4)
C38 C39 1.378(4)
C39 C40 1.380(4)
C40 C41 1.387(4)
C41 C42 1.378(4)
